data_7235467
loop_
_publ_author_name
'Sen, Buddhadeb'
'Mukherjee, Manjira'
'Pal, Siddhartha'
'Mandal, Sushil Kumar'
'Hundal, Maninder S.'
'Khuda-Bukhsh, Anisur Rahman'
'Chattopadhyay, Pabitra'

_publ_section_title
;
 Development of a cell permeable ratiometric chemosensor and biomarker for
 hydrogen sulphate ions in aqueous solution
;
_journal_issue 30
_journal_name_full 'RSC Adv.'
_journal_page_first 15356
_journal_paper_doi 10.1039/C4RA00291A
_journal_volume 4
_journal_year 2014
_chemical_formula_sum 'C15 H12 N4 O4'
_chemical_formula_weight 312.09
_space_group_IT_number 2
_space_group_name_Hall '-P 1'
_space_group_name_H-M_alt 'P -1'
_atom_sites_solution_hydrogens geom
_atom_sites_solution_primary direct
_atom_sites_solution_secondary difmap
_audit_conform_dict_location ftp://ftp.iucr.org/pub/cif_core.dic
_audit_conform_dict_name cif_core.dic
_audit_conform_dict_version 2.4
_audit_creation_date 2013-06-13
_audit_creation_method 'WinGX routine CIF_UPDATE'
_cell_angle_alpha 93.382(5)
_cell_angle_beta 95.364(5)
_cell_angle_gamma 107.885(5)
_cell_formula_units_Z 2
_cell_length_a 7.187(5)
_cell_length_b 8.453(5)
_cell_length_c 12.382(5)
_cell_measurement_temperature 293(2)
_cell_volume 709.7(7)
_computing_structure_refinement 'SHELXL-97 (Sheldrick, 1997)'
_computing_structure_solution 'SHELXS-97 (Sheldrick, 1990)'
_diffrn_ambient_temperature 293(2)
_diffrn_measured_fraction_theta_full 0.978
_diffrn_measured_fraction_theta_max 0.978
_diffrn_radiation_monochromator graphite
_diffrn_radiation_type MoK\a
_diffrn_radiation_wavelength 0.71073
_diffrn_reflns_av_R_equivalents 0.021
_diffrn_reflns_av_unetI/netI 0.0194
_diffrn_reflns_limit_h_max 9
_diffrn_reflns_limit_h_min -9
_diffrn_reflns_limit_k_max 10
_diffrn_reflns_limit_k_min -11
_diffrn_reflns_limit_l_max 16
_diffrn_reflns_limit_l_min -16
_diffrn_reflns_number 12449
_diffrn_reflns_theta_full 28.19
_diffrn_reflns_theta_max 28.19
_diffrn_reflns_theta_min 1.66
_exptl_absorpt_coefficient_mu 0.099
_exptl_absorpt_correction_type none
_exptl_crystal_density_diffrn 1.283
_exptl_crystal_density_method 'not measured'
_exptl_crystal_F_000 284
_refine_diff_density_max 0.258
_refine_diff_density_min -0.208
_refine_diff_density_rms 0.04
_refine_ls_extinction_method none
_refine_ls_goodness_of_fit_ref 0.92
_refine_ls_hydrogen_treatment mixed
_refine_ls_matrix_type full
_refine_ls_number_parameters 214
_refine_ls_number_reflns 3426
_refine_ls_number_restraints 2
_refine_ls_restrained_S_all 0.919
_refine_ls_R_factor_all 0.0517
_refine_ls_R_factor_gt 0.0421
_refine_ls_shift/su_max 0
_refine_ls_shift/su_mean 0
_refine_ls_structure_factor_coef Fsqd
_refine_ls_weighting_details 'calc w=1/[\s^2^(Fo^2^)+(0.0930P)^2^+0.1962P] where P=(Fo^2^+2Fc^2^)/3'
_refine_ls_weighting_scheme calc
_refine_ls_wR_factor_gt 0.1262
_refine_ls_wR_factor_ref 0.1392
_reflns_number_gt 2801
_reflns_number_total 3426
_reflns_threshold_expression >2sigma(I)
_cod_data_source_file c4ra00291a2.cif
_cod_data_source_block PS148
_cod_database_code 7235467

loop_
_symmetry_equiv_pos_as_xyz
'x, y, z'
'-x, -y, -z'

loop_
_atom_site_label
_atom_site_type_symbol
_atom_site_fract_x
_atom_site_fract_y
_atom_site_fract_z
_atom_site_U_iso_or_equiv
_atom_site_adp_type
_atom_site_occupancy
_atom_site_symmetry_multiplicity
_atom_site_calc_flag
_atom_site_refinement_flags
C1 C 0.6770(2) 0.08682(16) 0.17433(11) 0.0364(3) Uani 1 1 d .
C2 C 0.55242(19) 0.18957(16) 0.13067(11) 0.0365(3) Uani 1 1 d .
H2A H 0.4895 0.1429 0.0581 0.044 Uiso 1 1 calc R
H2B H 0.4503 0.1868 0.1772 0.044 Uiso 1 1 calc R
C3 C 0.72034(19) 0.44853(17) 0.03555(10) 0.0343(3) Uani 1 1 d .
C4 C 0.6721(2) 0.3983(2) -0.07537(11) 0.0439(3) Uani 1 1 d .
H4 H 0.5974 0.2897 -0.1015 0.053 Uiso 1 1 calc R
C5 C 0.7425(3) 0.5204(2) -0.14400(13) 0.0526(4) Uani 1 1 d .
H5 H 0.7132 0.4933 -0.2189 0.063 Uiso 1 1 calc R
C6 C 0.8562(2) 0.6831(2) -0.10496(14) 0.0521(4) Uani 1 1 d .
H6 H 0.9014 0.7603 -0.1546 0.062 Uiso 1 1 calc R
C7 C 0.9034(2) 0.73275(19) 0.00482(13) 0.0450(3) Uani 1 1 d .
H7 H 0.9792 0.8412 0.0306 0.054 Uiso 1 1 calc R
C8 C 0.83110(19) 0.61120(17) 0.07494(11) 0.0363(3) Uani 1 1 d .
C9 C 0.75786(18) 0.46642(15) 0.21705(10) 0.0319(3) Uani 1 1 d .
C10 C 0.74588(18) 0.41755(16) 0.32751(10) 0.0330(3) Uani 1 1 d .
C11 C 0.74843(19) 0.25814(17) 0.35336(10) 0.0337(3) Uani 1 1 d .
C12 C 0.7471(2) 0.2224(2) 0.46197(12) 0.0460(4) Uani 1 1 d .
H12 H 0.749 0.1177 0.4802 0.055 Uiso 1 1 calc R
C13 C 0.7430(3) 0.3407(2) 0.54234(12) 0.0527(4) Uani 1 1 d .
H13 H 0.7419 0.3147 0.6143 0.063 Uiso 1 1 calc R
C14 C 0.7404(3) 0.4972(2) 0.51776(13) 0.0495(4) Uani 1 1 d .
H14 H 0.7378 0.5761 0.5727 0.059 Uiso 1 1 calc R
C15 C 0.7418(2) 0.53569(18) 0.41107(11) 0.0406(3) Uani 1 1 d .
H15 H 0.7399 0.6411 0.3943 0.049 Uiso 1 1 calc R
N1 N 0.76788(17) 0.13477(14) 0.27732(10) 0.0373(3) Uani 1 1 d D
H1 H 0.832(2) 0.070(2) 0.3046(14) 0.045 Uiso 1 1 d D
N2 N 0.67609(16) 0.36182(13) 0.12708(8) 0.0320(2) Uani 1 1 d .
N3 N 0.84979(17) 0.61772(14) 0.18790(9) 0.0362(3) Uani 1 1 d D
H3 H 0.915(2) 0.7099(19) 0.2331(13) 0.043 Uiso 1 1 d D
N4 N 1.16822(19) 0.98808(15) 0.30171(10) 0.0439(3) Uani 1 1 d .
O1 O 0.69595(19) -0.03093(14) 0.11964(9) 0.0537(3) Uani 1 1 d .
O2 O 1.2528(2) 0.91305(18) 0.24530(15) 0.0816(5) Uani 1 1 d .
O3 O 0.99916(16) 0.90805(14) 0.32529(10) 0.0511(3) Uani 1 1 d .
O4 O 1.2422(2) 1.13626(16) 0.33220(13) 0.0736(4) Uani 1 1 d .

loop_
_atom_site_aniso_label
_atom_site_aniso_U_11
_atom_site_aniso_U_22
_atom_site_aniso_U_33
_atom_site_aniso_U_23
_atom_site_aniso_U_13
_atom_site_aniso_U_12
C1 0.0399(7) 0.0305(6) 0.0358(7) -0.0015(5) 0.0013(5) 0.0085(5)
C2 0.0381(6) 0.0307(6) 0.0364(7) -0.0008(5) -0.0023(5) 0.0070(5)
C3 0.0386(6) 0.0379(7) 0.0314(6) 0.0059(5) 0.0066(5) 0.0181(5)
C4 0.0528(8) 0.0530(9) 0.0320(7) 0.0011(6) 0.0034(6) 0.0263(7)
C5 0.0623(9) 0.0771(12) 0.0321(7) 0.0123(7) 0.0105(6) 0.0390(9)
C6 0.0548(9) 0.0684(11) 0.0489(9) 0.0285(8) 0.0203(7) 0.0342(8)
C7 0.0479(8) 0.0429(8) 0.0502(8) 0.0175(6) 0.0137(6) 0.0185(6)
C8 0.0382(6) 0.0379(7) 0.0372(7) 0.0072(5) 0.0086(5) 0.0163(5)
C9 0.0337(6) 0.0296(6) 0.0319(6) -0.0008(5) 0.0039(5) 0.0100(5)
C10 0.0338(6) 0.0329(6) 0.0297(6) -0.0012(5) 0.0031(5) 0.0078(5)
C11 0.0343(6) 0.0348(7) 0.0302(6) -0.0004(5) 0.0012(5) 0.0095(5)
C12 0.0597(9) 0.0449(8) 0.0345(7) 0.0060(6) 0.0024(6) 0.0186(7)
C13 0.0697(10) 0.0616(10) 0.0287(7) 0.0039(7) 0.0067(6) 0.0231(8)
C14 0.0604(9) 0.0531(9) 0.0340(7) -0.0083(6) 0.0070(6) 0.0183(7)
C15 0.0478(7) 0.0365(7) 0.0364(7) -0.0027(6) 0.0071(6) 0.0121(6)
N1 0.0447(6) 0.0335(6) 0.0351(6) -0.0002(5) -0.0003(5) 0.0165(5)
N2 0.0366(5) 0.0299(5) 0.0282(5) 0.0005(4) 0.0022(4) 0.0096(4)
N3 0.0416(6) 0.0294(6) 0.0352(6) 0.0013(4) 0.0050(4) 0.0077(5)
N4 0.0508(7) 0.0336(6) 0.0431(7) 0.0083(5) -0.0015(5) 0.0085(5)
O1 0.0717(7) 0.0428(6) 0.0477(6) -0.0129(5) -0.0056(5) 0.0265(5)
O2 0.0883(10) 0.0566(8) 0.1055(12) 0.0039(8) 0.0460(9) 0.0214(7)
O3 0.0487(6) 0.0431(6) 0.0585(7) 0.0081(5) 0.0049(5) 0.0097(5)
O4 0.0782(9) 0.0404(7) 0.0850(10) -0.0104(6) 0.0059(7) -0.0022(6)

loop_
_atom_type_symbol
_atom_type_description
_atom_type_scat_dispersion_real
_atom_type_scat_dispersion_imag
_atom_type_scat_source
C C 0.0033 0.0016 'International Tables Vol C Tables 4.2.6.8 and 6.1.1.4'
H H 0 0 'International Tables Vol C Tables 4.2.6.8 and 6.1.1.4'
N N 0.0061 0.0033 'International Tables Vol C Tables 4.2.6.8 and 6.1.1.4'
O O 0.0106 0.006 'International Tables Vol C Tables 4.2.6.8 and 6.1.1.4'

loop_
_geom_angle_atom_site_label_1
_geom_angle_atom_site_label_2
_geom_angle_atom_site_label_3
_geom_angle
O1 C1 N1 122.09(13)
O1 C1 C2 121.95(13)
N1 C1 C2 115.95(12)
N2 C2 C1 109.73(12)
N2 C2 H2A 109.7
C1 C2 H2A 109.7
N2 C2 H2B 109.7
C1 C2 H2B 109.7
H2A C2 H2B 108.2
C4 C3 C8 122.38(13)
C4 C3 N2 131.61(14)
C8 C3 N2 106.01(11)
C5 C4 C3 115.54(16)
C5 C4 H4 122.2
C3 C4 H4 122.2
C4 C5 C6 122.32(15)
C4 C5 H5 118.8
C6 C5 H5 118.8
C7 C6 C5 122.08(14)
C7 C6 H6 119
C5 C6 H6 119
C6 C7 C8 116.14(15)
C6 C7 H7 121.9
C8 C7 H7 121.9
N3 C8 C3 107.12(11)
N3 C8 C7 131.34(14)
C3 C8 C7 121.53(14)
N3 C9 N2 109.26(12)
N3 C9 C10 126.70(12)
N2 C9 C10 124.04(12)
C15 C10 C11 119.40(12)
C15 C10 C9 118.83(12)
C11 C10 C9 121.70(11)
C12 C11 C10 118.76(12)
C12 C11 N1 117.02(12)
C10 C11 N1 124.03(12)
C13 C12 C11 120.64(14)
C13 C12 H12 119.7
C11 C12 H12 119.7
C12 C13 C14 121.00(15)
C12 C13 H13 119.5
C14 C13 H13 119.5
C15 C14 C13 119.50(14)
C15 C14 H14 120.2
C13 C14 H14 120.2
C14 C15 C10 120.70(14)
C14 C15 H15 119.6
C10 C15 H15 119.6
C1 N1 C11 128.78(12)
C1 N1 H1 115.9(12)
C11 N1 H1 114.5(12)
C9 N2 C3 108.84(11)
C9 N2 C2 123.09(11)
C3 N2 C2 127.96(11)
C9 N3 C8 108.74(11)
C9 N3 H3 126.6(11)
C8 N3 H3 124.7(11)
O4 N4 O2 121.45(15)
O4 N4 O3 120.43(14)
O2 N4 O3 118.11(14)

loop_
_geom_bond_atom_site_label_1
_geom_bond_atom_site_label_2
_geom_bond_distance
C1 O1 1.2203(17)
C1 N1 1.3557(18)
C1 C2 1.5134(19)
C2 N2 1.4602(18)
C2 H2A 0.97
C2 H2B 0.97
C3 C4 1.392(2)
C3 C8 1.392(2)
C3 N2 1.3947(17)
C4 C5 1.381(2)
C4 H4 0.93
C5 C6 1.396(3)
C5 H5 0.93
C6 C7 1.378(2)
C6 H6 0.93
C7 C8 1.393(2)
C7 H7 0.93
C8 N3 1.3887(18)
C9 N3 1.3351(18)
C9 N2 1.3455(17)
C9 C10 1.4546(19)
C10 C15 1.4037(19)
C10 C11 1.408(2)
C11 C12 1.396(2)
C11 N1 1.4114(17)
C12 C13 1.377(2)
C12 H12 0.93
C13 C14 1.380(3)
C13 H13 0.93
C14 C15 1.379(2)
C14 H14 0.93
C15 H15 0.93
N1 H1 0.881(14)
N3 H3 0.902(14)
N4 O4 1.2214(18)
N4 O2 1.234(2)
N4 O3 1.2665(18)

loop_
_geom_torsion_atom_site_label_1
_geom_torsion_atom_site_label_2
_geom_torsion_atom_site_label_3
_geom_torsion_atom_site_label_4
_geom_torsion
O1 C1 C2 N2 -117.47(15)
N1 C1 C2 N2 61.78(16)
C8 C3 C4 C5 0.4(2)
N2 C3 C4 C5 179.94(13)
C3 C4 C5 C6 0.6(2)
C4 C5 C6 C7 -0.8(2)
C5 C6 C7 C8 0.0(2)
C4 C3 C8 N3 179.52(12)
N2 C3 C8 N3 -0.12(13)
C4 C3 C8 C7 -1.2(2)
N2 C3 C8 C7 179.12(11)
C6 C7 C8 N3 -179.96(13)
C6 C7 C8 C3 1.0(2)
N3 C9 C10 C15 32.39(19)
N2 C9 C10 C15 -148.01(13)
N3 C9 C10 C11 -144.33(14)
N2 C9 C10 C11 35.27(18)
C15 C10 C11 C12 -0.10(19)
C9 C10 C11 C12 176.61(13)
C15 C10 C11 N1 -174.90(12)
C9 C10 C11 N1 1.81(19)
C10 C11 C12 C13 0.1(2)
N1 C11 C12 C13 175.28(14)
C11 C12 C13 C14 -0.1(3)
C12 C13 C14 C15 0.1(3)
C13 C14 C15 C10 -0.1(2)
C11 C10 C15 C14 0.1(2)
C9 C10 C15 C14 -176.73(13)
O1 C1 N1 C11 -174.36(14)
C2 C1 N1 C11 6.4(2)
C12 C11 N1 C1 140.84(15)
C10 C11 N1 C1 -44.3(2)
N3 C9 N2 C3 1.19(14)
C10 C9 N2 C3 -178.47(11)
N3 C9 N2 C2 -175.38(11)
C10 C9 N2 C2 4.95(18)
C4 C3 N2 C9 179.77(14)
C8 C3 N2 C9 -0.64(13)
C4 C3 N2 C2 -3.9(2)
C8 C3 N2 C2 175.72(12)
C1 C2 N2 C9 -69.77(15)
C1 C2 N2 C3 114.34(13)
N2 C9 N3 C8 -1.26(14)
C10 C9 N3 C8 178.39(12)
C3 C8 N3 C9 0.84(14)
C7 C8 N3 C9 -178.29(14)
